data_2013269
loop_
_publ_author_name
'Lalancette, Roger A.'
'Thompson, Hugh W.'

_publ_section_title
;
 9\a-Fluoro-16\a-methyl-3,11-dioxoandrosta-1,4-diene-17\b-carboxylic
 acid: catemeric hydrogen bonding and acetic acid solvation in a
 steroidal keto acid related to dexamethasone
;
_journal_issue 5
_journal_name_full 'Acta Crystallographica Section C'
_journal_page_first o274
_journal_page_last o276
_journal_paper_doi 10.1107/S0108270103007121
_journal_volume 59
_journal_year 2003
_chemical_formula_moiety 'C21 H25 F O4 , C2 H4 O2'
_chemical_formula_sum 'C23 H29 F O6'
_chemical_formula_weight 420.46
_chemical_name_systematic
;
 9-\a-fluoro-16-\a-methyl-3,11-dioxoandrosta-1,4-diene-17\b-
 carboxylic acid
;
_space_group_IT_number 4
_symmetry_cell_setting monoclinic
_symmetry_space_group_name_Hall 'P 2yb'
_symmetry_space_group_name_H-M 'P 1 21 1'
_atom_sites_solution_hydrogens geom
_atom_sites_solution_primary direct
_atom_sites_solution_secondary difmap
_audit_creation_method SHELXL-97
_cell_angle_alpha 90.00
_cell_angle_beta 102.860(15)
_cell_angle_gamma 90.00
_cell_formula_units_Z 4
_cell_length_a 12.823(3)
_cell_length_b 11.269(4)
_cell_length_c 15.407(4)
_cell_measurement_reflns_used 31
_cell_measurement_temperature 296(2)
_cell_measurement_theta_max 10.2
_cell_measurement_theta_min 2.9
_cell_volume 2170.5(11)
_computing_cell_refinement XSCANS
_computing_data_collection 'XSCANS (Siemens, 1996)'
_computing_data_reduction XSCANS
_computing_molecular_graphics 'SHELXP97 (Sheldrick, 1997a)'
_computing_publication_material SHELXL97
_computing_structure_refinement 'SHELXL97 (Sheldrick, 1997a)'
_computing_structure_solution 'SHELXS97 (Sheldrick, 1997a)'
_diffrn_ambient_temperature 296(2)
_diffrn_measured_fraction_theta_full 0.998
_diffrn_measured_fraction_theta_max 0.998
_diffrn_measurement_device_type 'Siemens P4'
_diffrn_measurement_method '2\q/\q scans'
_diffrn_radiation_monochromator graphite
_diffrn_radiation_source 'fine-focus sealed tube'
_diffrn_radiation_type MoK\a
_diffrn_radiation_wavelength 0.71073
_diffrn_reflns_av_R_equivalents 0.051
_diffrn_reflns_av_sigmaI/netI 0.073
_diffrn_reflns_limit_h_max 15
_diffrn_reflns_limit_h_min -15
_diffrn_reflns_limit_k_max 13
_diffrn_reflns_limit_k_min -13
_diffrn_reflns_limit_l_max 18
_diffrn_reflns_limit_l_min -18
_diffrn_reflns_number 8416
_diffrn_reflns_theta_full 25.00
_diffrn_reflns_theta_max 25.00
_diffrn_reflns_theta_min 2.26
_diffrn_standards_decay_% 'variation <4'
_diffrn_standards_interval_count 97
_diffrn_standards_number 3
_exptl_absorpt_coefficient_mu 0.098
_exptl_absorpt_correction_T_max 0.993
_exptl_absorpt_correction_T_min 0.963
_exptl_absorpt_correction_type analytical
_exptl_absorpt_process_details 'Sheldrick, 1997'
_exptl_crystal_colour colorless
_exptl_crystal_density_diffrn 1.287
_exptl_crystal_density_method 'not measured'
_exptl_crystal_description 'thin five-sided plate'
_exptl_crystal_F_000 896
_exptl_crystal_size_max 0.48
_exptl_crystal_size_mid 0.32
_exptl_crystal_size_min 0.08
_refine_diff_density_max 0.28
_refine_diff_density_min -0.18
_refine_ls_extinction_coef 0.0061(17)
_refine_ls_extinction_expression Fc^*^=kFc[1+0.001xFc^2^\l^3^/sin(2\q)]^-1/4^
_refine_ls_extinction_method SHELXL97
_refine_ls_goodness_of_fit_ref 1.06
_refine_ls_hydrogen_treatment constr
_refine_ls_matrix_type full
_refine_ls_number_parameters 542
_refine_ls_number_reflns 4036
_refine_ls_number_restraints 1
_refine_ls_restrained_S_all 1.06
_refine_ls_R_factor_all 0.102
_refine_ls_R_factor_gt 0.059
_refine_ls_shift/su_max 0.00
_refine_ls_shift/su_mean 0.00
_refine_ls_structure_factor_coef Fsqd
_refine_ls_weighting_details 'calc w = 1/[\s^2^(Fo^2^)+(0.0724P)^2^] where P = (Fo^2^+2Fc^2^)/3'
_refine_ls_weighting_scheme calc
_refine_ls_wR_factor_gt 0.128
_refine_ls_wR_factor_ref 0.146
_reflns_number_gt 2608
_reflns_number_total 4036
_reflns_threshold_expression I>2\s(I)
_cod_data_source_file fr1413.cif
_cod_data_source_block I
_cod_depositor_comments
;
The following automatic conversions were performed:
'_symmetry_cell_setting' value 'Monoclinic' changed to 'monoclinic'
according to '/home/saulius/struct/CIF-dictionaries/cif_core.dic'
dictionary named 'cif_core.dic' version 2.4.1 from 2010-06-29.

Automatic conversion script
Id: cif_fix_enum 1527 2010-12-29 10:47:43Z saulius 

The following automatic conversions were performed:

'_symmetry_cell_setting' value 'Monoclinic' changed to 'monoclinic'
according to /home/saulius/struct/CIF-dictionaries/cif_core.dic
dictionary named 'cif_core.dic' version 2.4.1 from 2010-06-29.

Automatic conversion script
Id: cif_fix_values 1715 2011-07-08 13:25:40Z adriana 
;
_cod_original_sg_symbol_H-M 'P 21'
_cod_database_code 2013269
_cod_database_fobs_code 2013269

loop_
_symmetry_equiv_pos_as_xyz
'x, y, z'
'-x, y+1/2, -z'

loop_
_atom_site_label
_atom_site_fract_x
_atom_site_fract_y
_atom_site_fract_z
_atom_site_U_iso_or_equiv
_atom_site_adp_type
_atom_site_calc_flag
_atom_site_refinement_flags
_atom_site_occupancy
_atom_site_disorder_assembly
_atom_site_disorder_group
_atom_site_type_symbol
F1 0.0493(2) 0.5035(3) 0.1348(2) 0.0579(9) Uani d . 1 . . F
F1' 0.6869(2) 0.6472(3) 0.60451(19) 0.0415(7) Uani d . 1 . . F
O1 -0.3024(3) 0.6077(4) 0.1999(3) 0.0730(14) Uani d . 1 . . O
O2 0.2184(3) 0.6098(4) 0.3119(4) 0.0774(15) Uani d . 1 . . O
O3 0.5654(4) 0.3290(5) 0.1748(4) 0.0829(15) Uani d . 1 . . O
O4 0.5051(3) 0.5100(5) 0.1374(3) 0.0777(15) Uani d . 1 . . O
H4B 0.5673 0.5280 0.1598 0.117 Uiso calc R 1 . . H
O1' 1.0295(3) 0.7026(3) 0.5220(3) 0.0547(11) Uani d . 1 . . O
O2' 0.5180(3) 0.6056(4) 0.4127(3) 0.0559(11) Uani d . 1 . . O
O3' 0.1907(3) 0.4830(4) 0.6594(3) 0.0767(14) Uani d . 1 . . O
O4' 0.2312(3) 0.6447(4) 0.5914(3) 0.0701(13) Uani d . 1 . . O
H4'B 0.1659 0.6490 0.5753 0.105 Uiso calc R 1 . . H
C1 -0.0204(5) 0.6175(5) 0.2729(5) 0.0573(17) Uani d . 1 . . C
H1A 0.0327 0.6748 0.2885 0.069 Uiso calc R 1 . . H
C2 -0.1195(5) 0.6532(6) 0.2478(4) 0.0603(17) Uani d . 1 . . C
H2A -0.1333 0.7342 0.2484 0.072 Uiso calc R 1 . . H
C3 -0.2086(5) 0.5736(6) 0.2193(4) 0.0536(16) Uani d . 1 . . C
C4 -0.1805(5) 0.4471(6) 0.2189(4) 0.0559(16) Uani d . 1 . . C
H4A -0.2355 0.3925 0.2009 0.067 Uiso calc R 1 . . H
C5 -0.0813(4) 0.4066(5) 0.2429(4) 0.0484(15) Uani d . 1 . . C
C6 -0.0547(5) 0.2785(6) 0.2387(4) 0.0532(16) Uani d . 1 . . C
H6A -0.1189 0.2346 0.2121 0.064 Uiso calc R 1 . . H
H6B -0.0281 0.2485 0.2985 0.064 Uiso calc R 1 . . H
C7 0.0301(4) 0.2590(6) 0.1837(4) 0.0534(16) Uani d . 1 . . C
H7A 0.0502 0.1759 0.1863 0.064 Uiso calc R 1 . . H
H7B -0.0002 0.2788 0.1220 0.064 Uiso calc R 1 . . H
C8 0.1300(4) 0.3347(5) 0.2176(4) 0.0408(13) Uani d . 1 . . C
H8A 0.1647 0.3079 0.2776 0.049 Uiso calc R 1 . . H
C9 0.0990(4) 0.4667(5) 0.2223(4) 0.0417(13) Uani d . 1 . . C
C10 0.0128(4) 0.4886(6) 0.2782(4) 0.0477(14) Uani d . 1 . . C
C11 0.2003(4) 0.5447(6) 0.2463(5) 0.0537(16) Uani d . 1 . . C
C12 0.2782(5) 0.5323(5) 0.1863(4) 0.0525(15) Uani d . 1 . . C
H12A 0.3405 0.5821 0.2073 0.063 Uiso calc R 1 . . H
H12B 0.2447 0.5556 0.1259 0.063 Uiso calc R 1 . . H
C13 0.3111(4) 0.3993(5) 0.1894(3) 0.0416(14) Uani d . 1 . . C
C14 0.2097(4) 0.3233(5) 0.1580(4) 0.0418(13) Uani d . 1 . . C
H14A 0.1738 0.3527 0.0990 0.050 Uiso calc R 1 . . H
C15 0.2532(5) 0.2010(6) 0.1445(4) 0.0540(16) Uani d . 1 . . C
H15A 0.2024 0.1565 0.1003 0.065 Uiso calc R 1 . . H
H15B 0.2685 0.1567 0.1999 0.065 Uiso calc R 1 . . H
C16 0.3568(5) 0.2253(6) 0.1120(4) 0.0580(17) Uani d . 1 . . C
H16A 0.4160 0.1850 0.1524 0.070 Uiso calc R 1 . . H
C17 0.3762(4) 0.3599(6) 0.1211(4) 0.0520(16) Uani d . 1 . . C
H17A 0.3449 0.3972 0.0637 0.062 Uiso calc R 1 . . H
C18 0.3738(4) 0.3681(6) 0.2844(4) 0.0510(15) Uani d . 1 . . C
H18A 0.3947 0.2861 0.2865 0.077 Uiso calc R 1 . . H
H18B 0.3292 0.3816 0.3258 0.077 Uiso calc R 1 . . H
H18C 0.4364 0.4171 0.2998 0.077 Uiso calc R 1 . . H
C19 0.0595(5) 0.4596(7) 0.3782(4) 0.0603(18) Uani d . 1 . . C
H19A 0.0060 0.4740 0.4117 0.091 Uiso calc R 1 . . H
H19B 0.1205 0.5090 0.4004 0.091 Uiso calc R 1 . . H
H19C 0.0806 0.3777 0.3841 0.091 Uiso calc R 1 . . H
C20 0.4916(5) 0.3939(7) 0.1472(4) 0.0574(17) Uani d . 1 . . C
C21 0.3513(7) 0.1797(8) 0.0167(5) 0.091(3) Uani d . 1 . . C
H21A 0.4174 0.1969 0.0000 0.137 Uiso calc R 1 . . H
H21B 0.2935 0.2183 -0.0238 0.137 Uiso calc R 1 . . H
H21C 0.3394 0.0955 0.0148 0.137 Uiso calc R 1 . . H
C22 1.0145(6) 0.3992(9) 0.8961(5) 0.081(2) Uani d . 1 . . C
C23 1.1144(7) 0.4533(9) 0.8811(6) 0.105(3) Uani d . 1 . . C
H23A 1.0976 0.5252 0.8473 0.158 Uiso calc R 1 . . H
H23B 1.1491 0.3988 0.8488 0.158 Uiso calc R 1 . . H
H23C 1.1613 0.4711 0.9374 0.158 Uiso calc R 1 . . H
C1' 0.7533(4) 0.6423(5) 0.4439(4) 0.0415(13) Uani d . 1 . . C
H1'A 0.6954 0.6744 0.4034 0.050 Uiso calc R 1 . . H
C2' 0.8464(4) 0.6978(5) 0.4557(4) 0.0418(13) Uani d . 1 . . C
H2'A 0.8508 0.7676 0.4245 0.050 Uiso calc R 1 . . H
C3' 0.9417(4) 0.6531(5) 0.5158(4) 0.0447(14) Uani d . 1 . . C
C4' 0.9288(4) 0.5461(5) 0.5654(4) 0.0463(14) Uani d . 1 . . C
H4'A 0.9883 0.5154 0.6049 0.056 Uiso calc R 1 . . H
C5' 0.8356(4) 0.4905(5) 0.5567(4) 0.0423(13) Uani d . 1 . . C
C6' 0.8237(4) 0.3844(6) 0.6126(4) 0.0560(16) Uani d . 1 . . C
H6'A 0.8915 0.3674 0.6531 0.067 Uiso calc R 1 . . H
H6'B 0.8037 0.3158 0.5745 0.067 Uiso calc R 1 . . H
C7' 0.7379(4) 0.4076(5) 0.6660(4) 0.0519(16) Uani d . 1 . . C
H7'A 0.7627 0.4690 0.7098 0.062 Uiso calc R 1 . . H
H7'B 0.7266 0.3359 0.6975 0.062 Uiso calc R 1 . . H
C8' 0.6305(4) 0.4467(5) 0.6043(4) 0.0393(12) Uani d . 1 . . C
H8'A 0.6028 0.3799 0.5652 0.047 Uiso calc R 1 . . H
C9' 0.6478(4) 0.5516(4) 0.5458(3) 0.0350(12) Uani d . 1 . . C
C10' 0.7354(4) 0.5306(4) 0.4919(3) 0.0371(12) Uani d . 1 . . C
C11' 0.5381(4) 0.5986(5) 0.4926(4) 0.0395(13) Uani d . 1 . . C
C12' 0.4570(4) 0.6279(5) 0.5476(4) 0.0390(13) Uani d . 1 . . C
H12C 0.3900 0.6525 0.5090 0.047 Uiso calc R 1 . . H
H12D 0.4832 0.6921 0.5885 0.047 Uiso calc R 1 . . H
C13' 0.4398(4) 0.5166(5) 0.5992(3) 0.0390(13) Uani d . 1 . . C
C14' 0.5472(4) 0.4782(5) 0.6580(3) 0.0393(12) Uani d . 1 . . C
H14B 0.5753 0.5471 0.6946 0.047 Uiso calc R 1 . . H
C15' 0.5197(4) 0.3859(6) 0.7213(4) 0.0524(15) Uani d . 1 . . C
H15C 0.5729 0.3850 0.7770 0.063 Uiso calc R 1 . . H
H15D 0.5153 0.3074 0.6950 0.063 Uiso calc R 1 . . H
C16' 0.4085(4) 0.4258(6) 0.7367(4) 0.0523(15) Uani d . 1 . . C
H16B 0.3570 0.3617 0.7168 0.063 Uiso calc R 1 . . H
C17' 0.3754(4) 0.5346(5) 0.6739(4) 0.0428(13) Uani d . 1 . . C
H17B 0.4030 0.6061 0.7074 0.051 Uiso calc R 1 . . H
C18' 0.3855(4) 0.4203(5) 0.5334(4) 0.0508(15) Uani d . 1 . . C
H18D 0.4256 0.4088 0.4885 0.076 Uiso calc R 1 . . H
H18E 0.3141 0.4450 0.5060 0.076 Uiso calc R 1 . . H
H18F 0.3828 0.3473 0.5649 0.076 Uiso calc R 1 . . H
C19' 0.7004(5) 0.4331(5) 0.4199(4) 0.0564(16) Uani d . 1 . . C
H19D 0.7554 0.4222 0.3873 0.085 Uiso calc R 1 . . H
H19E 0.6353 0.4569 0.3797 0.085 Uiso calc R 1 . . H
H19F 0.6889 0.3598 0.4482 0.085 Uiso calc R 1 . . H
C20' 0.2575(4) 0.5490(6) 0.6421(4) 0.0503(15) Uani d . 1 . . C
C21' 0.4088(5) 0.4540(8) 0.8326(4) 0.076(2) Uani d . 1 . . C
H21D 0.3385 0.4785 0.8371 0.114 Uiso calc R 1 . . H
H21E 0.4588 0.5167 0.8531 0.114 Uiso calc R 1 . . H
H21F 0.4293 0.3846 0.8685 0.114 Uiso calc R 1 . . H
C22' 0.7586(7) 0.2860(9) 0.9620(5) 0.081(2) Uani d . 1 . . C
C23' 0.6602(7) 0.2464(10) 0.9900(6) 0.110(3) Uani d . 1 . . C
H23D 0.6756 0.1760 1.0257 0.165 Uiso calc R 1 . . H
H23E 0.6050 0.2297 0.9383 0.165 Uiso calc R 1 . . H
H23F 0.6366 0.3080 1.0242 0.165 Uiso calc R 1 . . H
O5 0.9290(5) 0.4418(8) 0.8647(6) 0.160(4) Uani d . 1 . . O
O6 1.0254(5) 0.3034(6) 0.9404(4) 0.1044(19) Uani d . 1 . . O
H6C 0.9678 0.2845 0.9511 0.157 Uiso calc R 1 . . H
O5' 0.8425(5) 0.2273(5) 0.9814(4) 0.0943(17) Uani d . 1 . . O
O6' 0.7506(5) 0.3789(8) 0.9139(6) 0.152(3) Uani d . 1 . . O
H6'C 0.8083 0.3929 0.9015 0.227 Uiso calc R 1 . . H

loop_
_atom_site_aniso_label
_atom_site_aniso_U_11
_atom_site_aniso_U_22
_atom_site_aniso_U_33
_atom_site_aniso_U_12
_atom_site_aniso_U_13
_atom_site_aniso_U_23
F1 0.0469(18) 0.066(2) 0.061(2) 0.0075(17) 0.0140(16) 0.0117(19)
F1' 0.0373(16) 0.0326(16) 0.0571(18) -0.0012(14) 0.0163(14) -0.0086(15)
O1 0.043(2) 0.080(3) 0.094(3) 0.008(2) 0.010(2) 0.018(3)
O2 0.051(3) 0.065(3) 0.121(4) -0.019(2) 0.030(3) -0.041(3)
O3 0.047(3) 0.074(3) 0.126(4) 0.013(3) 0.015(3) 0.005(3)
O4 0.041(2) 0.087(4) 0.104(4) 0.000(3) 0.015(2) 0.033(3)
O1' 0.036(2) 0.046(3) 0.083(3) -0.0012(19) 0.017(2) 0.003(2)
O2' 0.043(2) 0.072(3) 0.051(3) 0.004(2) 0.0054(19) 0.007(2)
O3' 0.037(2) 0.076(3) 0.119(4) -0.005(2) 0.020(2) 0.027(3)
O4' 0.038(2) 0.056(3) 0.119(4) 0.001(2) 0.023(2) 0.029(3)
C1 0.056(4) 0.038(4) 0.086(5) -0.003(3) 0.034(3) -0.010(3)
C2 0.051(4) 0.056(4) 0.084(5) 0.001(3) 0.036(3) 0.003(4)
C3 0.046(4) 0.063(4) 0.055(4) -0.003(3) 0.017(3) 0.009(3)
C4 0.038(3) 0.070(4) 0.066(4) -0.016(3) 0.023(3) -0.011(4)
C5 0.045(3) 0.051(4) 0.057(4) -0.008(3) 0.027(3) -0.005(3)
C6 0.048(3) 0.049(4) 0.067(4) -0.008(3) 0.023(3) -0.006(3)
C7 0.040(3) 0.054(4) 0.068(4) -0.010(3) 0.018(3) -0.012(3)
C8 0.039(3) 0.038(3) 0.047(3) -0.006(3) 0.013(2) 0.000(3)
C9 0.035(3) 0.040(3) 0.050(3) 0.000(3) 0.010(2) 0.001(3)
C10 0.038(3) 0.049(4) 0.059(4) -0.009(3) 0.019(3) -0.007(3)
C11 0.037(3) 0.044(4) 0.083(5) 0.000(3) 0.018(3) 0.003(4)
C12 0.039(3) 0.043(3) 0.080(4) -0.002(3) 0.022(3) 0.009(3)
C13 0.035(3) 0.052(4) 0.040(3) 0.002(3) 0.013(2) 0.007(3)
C14 0.036(3) 0.048(3) 0.042(3) 0.000(3) 0.010(2) 0.002(3)
C15 0.048(3) 0.056(4) 0.060(4) -0.006(3) 0.016(3) -0.014(3)
C16 0.047(3) 0.073(5) 0.057(4) 0.008(3) 0.018(3) -0.009(4)
C17 0.042(3) 0.063(4) 0.051(4) 0.004(3) 0.011(3) 0.004(3)
C18 0.048(3) 0.052(4) 0.050(3) -0.005(3) 0.007(3) -0.001(3)
C19 0.060(4) 0.069(5) 0.057(4) -0.015(3) 0.024(3) -0.018(4)
C20 0.034(3) 0.074(5) 0.070(4) 0.005(3) 0.022(3) 0.010(4)
C21 0.103(6) 0.106(7) 0.075(5) -0.005(5) 0.042(5) -0.026(5)
C22 0.066(5) 0.096(7) 0.077(5) 0.004(5) 0.007(4) 0.017(5)
C23 0.091(6) 0.105(7) 0.124(7) -0.010(6) 0.030(5) 0.010(6)
C1' 0.040(3) 0.038(3) 0.050(3) 0.008(3) 0.016(2) 0.001(3)
C2' 0.037(3) 0.034(3) 0.057(3) 0.001(3) 0.014(3) -0.002(3)
C3' 0.044(3) 0.043(3) 0.051(3) 0.007(3) 0.021(3) -0.005(3)
C4' 0.037(3) 0.041(3) 0.063(4) 0.009(3) 0.014(3) 0.007(3)
C5' 0.035(3) 0.035(3) 0.063(3) 0.012(3) 0.023(3) 0.001(3)
C6' 0.044(3) 0.048(4) 0.081(4) 0.019(3) 0.025(3) 0.023(3)
C7' 0.041(3) 0.047(4) 0.071(4) 0.012(3) 0.019(3) 0.016(3)
C8' 0.033(3) 0.030(3) 0.059(3) 0.005(2) 0.018(2) -0.001(3)
C9' 0.031(3) 0.028(3) 0.045(3) 0.003(2) 0.006(2) -0.005(3)
C10' 0.035(3) 0.027(3) 0.051(3) 0.006(2) 0.014(2) 0.001(3)
C11' 0.032(3) 0.037(3) 0.049(4) -0.002(2) 0.007(3) 0.009(3)
C12' 0.034(3) 0.031(3) 0.053(3) 0.003(2) 0.011(2) -0.001(3)
C13' 0.034(3) 0.034(3) 0.049(3) -0.002(2) 0.010(2) 0.000(3)
C14' 0.034(3) 0.038(3) 0.047(3) -0.004(2) 0.012(2) 0.000(3)
C15' 0.055(3) 0.055(4) 0.050(3) 0.007(3) 0.017(3) 0.012(3)
C16' 0.041(3) 0.060(4) 0.060(4) -0.006(3) 0.020(3) 0.007(3)
C17' 0.030(3) 0.044(3) 0.055(3) -0.005(3) 0.012(2) -0.003(3)
C18' 0.044(3) 0.044(4) 0.064(4) -0.006(3) 0.012(3) -0.006(3)
C19' 0.064(4) 0.044(4) 0.068(4) -0.008(3) 0.029(3) -0.015(3)
C20' 0.035(3) 0.049(4) 0.074(4) -0.005(3) 0.026(3) -0.006(4)
C21' 0.065(4) 0.102(6) 0.066(4) -0.004(4) 0.027(4) 0.005(4)
C22' 0.079(6) 0.094(7) 0.067(5) 0.002(5) 0.009(4) -0.002(5)
C23' 0.093(6) 0.144(9) 0.106(7) -0.012(7) 0.049(5) -0.012(7)
O5 0.080(4) 0.169(7) 0.218(8) 0.018(5) 0.006(5) 0.111(7)
O6 0.094(4) 0.104(5) 0.113(4) 0.000(4) 0.019(3) 0.027(4)
O5' 0.081(4) 0.084(4) 0.110(4) -0.001(3) 0.003(3) 0.007(3)
O6' 0.085(4) 0.151(7) 0.211(8) 0.019(5) 0.016(5) 0.083(7)

loop_
_atom_type_symbol
_atom_type_description
_atom_type_scat_dispersion_real
_atom_type_scat_dispersion_imag
_atom_type_scat_source
C C 0.0033 0.0016 'International Tables Vol C Tables 4.2.6.8 and 6.1.1.4'
H H 0.0000 0.0000 'International Tables Vol C Tables 4.2.6.8 and 6.1.1.4'
O O 0.0106 0.0060 'International Tables Vol C Tables 4.2.6.8 and 6.1.1.4'
F F 0.0171 0.0103 'International Tables Vol C Tables 4.2.6.8 and 6.1.1.4'

loop_
_geom_angle_atom_site_label_1
_geom_angle_atom_site_label_2
_geom_angle_atom_site_label_3
_geom_angle
C20 O4 H4B 109.5
C20' O4' H4'B 109.5
C2 C1 C10 123.8(6)
C2 C1 H1A 118.1
C10 C1 H1A 118.1
C1 C2 C3 123.4(7)
C1 C2 H2A 118.3
C3 C2 H2A 118.3
O1 C3 C2 122.9(6)
O1 C3 C4 121.8(6)
C2 C3 C4 115.2(6)
C5 C4 C3 123.6(6)
C5 C4 H4A 118.2
C3 C4 H4A 118.2
C4 C5 C6 122.5(6)
C4 C5 C10 121.8(6)
C6 C5 C10 115.7(5)
C5 C6 C7 111.1(5)
C5 C6 H6A 109.4
C7 C6 H6A 109.4
C5 C6 H6B 109.4
C7 C6 H6B 109.4
H6A C6 H6B 108.0
C8 C7 C6 112.0(5)
C8 C7 H7A 109.2
C6 C7 H7A 109.2
C8 C7 H7B 109.2
C6 C7 H7B 109.2
H7A C7 H7B 107.9
C14 C8 C7 111.7(4)
C14 C8 C9 108.9(4)
C7 C8 C9 110.3(4)
C14 C8 H8A 108.6
C7 C8 H8A 108.6
C9 C8 H8A 108.6
F1 C9 C11 103.7(4)
F1 C9 C8 107.6(4)
C11 C9 C8 110.3(4)
F1 C9 C10 104.7(4)
C11 C9 C10 116.0(5)
C8 C9 C10 113.5(5)
C1 C10 C5 111.9(5)
C1 C10 C19 107.2(5)
C5 C10 C19 109.0(5)
C1 C10 C9 110.4(5)
C5 C10 C9 108.0(5)
C19 C10 C9 110.4(4)
O2 C11 C12 121.9(5)
O2 C11 C9 122.1(5)
C12 C11 C9 115.9(6)
C11 C12 C13 106.4(5)
C11 C12 H12A 110.5
C13 C12 H12A 110.5
C11 C12 H12B 110.5
C13 C12 H12B 110.5
H12A C12 H12B 108.6
C14 C13 C18 113.3(4)
C14 C13 C17 99.9(4)
C18 C13 C17 109.5(4)
C14 C13 C12 108.8(4)
C18 C13 C12 109.2(5)
C17 C13 C12 116.1(5)
C15 C14 C8 118.4(5)
C15 C14 C13 103.7(4)
C8 C14 C13 113.3(4)
C15 C14 H14A 106.9
C8 C14 H14A 106.9
C13 C14 H14A 106.9
C14 C15 C16 104.6(5)
C14 C15 H15A 110.8
C16 C15 H15A 110.8
C14 C15 H15B 110.8
C16 C15 H15B 110.8
H15A C15 H15B 108.9
C17 C16 C21 112.8(6)
C17 C16 C15 106.2(5)
C21 C16 C15 112.9(6)
C17 C16 H16A 108.3
C21 C16 H16A 108.3
C15 C16 H16A 108.3
C20 C17 C16 114.1(5)
C20 C17 C13 113.3(5)
C16 C17 C13 104.1(5)
C20 C17 H17A 108.4
C16 C17 H17A 108.4
C13 C17 H17A 108.4
C13 C18 H18A 109.5
C13 C18 H18B 109.5
H18A C18 H18B 109.5
C13 C18 H18C 109.5
H18A C18 H18C 109.5
H18B C18 H18C 109.5
C10 C19 H19A 109.5
C10 C19 H19B 109.5
H19A C19 H19B 109.5
C10 C19 H19C 109.5
H19A C19 H19C 109.5
H19B C19 H19C 109.5
O3 C20 O4 121.9(6)
O3 C20 C17 126.5(7)
O4 C20 C17 111.6(6)
C16 C21 H21A 109.5
C16 C21 H21B 109.5
H21A C21 H21B 109.5
C16 C21 H21C 109.5
H21A C21 H21C 109.5
H21B C21 H21C 109.5
O5 C22 O6 122.7(9)
O5 C22 C23 121.2(9)
O6 C22 C23 116.0(8)
C22 C23 H23A 109.5
C22 C23 H23B 109.5
H23A C23 H23B 109.5
C22 C23 H23C 109.5
H23A C23 H23C 109.5
H23B C23 H23C 109.5
C2' C1' C10' 124.0(5)
C2' C1' H1'A 118.0
C10' C1' H1'A 118.0
C1' C2' C3' 122.0(5)
C1' C2' H2'A 119.0
C3' C2' H2'A 119.0
O1' C3' C2' 120.9(5)
O1' C3' C4' 122.6(5)
C2' C3' C4' 116.4(5)
C5' C4' C3' 122.8(5)
C5' C4' H4'A 118.6
C3' C4' H4'A 118.6
C4' C5' C6' 121.4(5)
C4' C5' C10' 122.6(5)
C6' C5' C10' 116.0(5)
C5' C6' C7' 110.4(5)
C5' C6' H6'A 109.6
C7' C6' H6'A 109.6
C5' C6' H6'B 109.6
C7' C6' H6'B 109.6
H6'A C6' H6'B 108.1
C6' C7' C8' 111.4(5)
C6' C7' H7'A 109.4
C8' C7' H7'A 109.4
C6' C7' H7'B 109.4
C8' C7' H7'B 109.4
H7'A C7' H7'B 108.0
C14' C8' C9' 110.4(4)
C14' C8' C7' 111.5(4)
C9' C8' C7' 110.7(4)
C14' C8' H8'A 108.0
C9' C8' H8'A 108.0
C7' C8' H8'A 108.0
F1' C9' C8' 106.6(4)
F1' C9' C11' 103.1(4)
C8' C9' C11' 109.8(4)
F1' C9' C10' 105.1(4)
C8' C9' C10' 114.4(4)
C11' C9' C10' 116.5(4)
C1' C10' C5' 112.1(4)
C1' C10' C19' 107.0(4)
C5' C10' C19' 109.1(4)
C1' C10' C9' 110.0(4)
C5' C10' C9' 107.5(4)
C19' C10' C9' 111.1(4)
O2' C11' C12' 122.7(5)
O2' C11' C9' 121.6(5)
C12' C11' C9' 115.6(5)
C11' C12' C13' 108.0(4)
C11' C12' H12C 110.1
C13' C12' H12C 110.1
C11' C12' H12D 110.1
C13' C12' H12D 110.1
H12C C12' H12D 108.4
C12' C13' C14' 109.0(4)
C12' C13' C18' 109.4(4)
C14' C13' C18' 113.9(4)
C12' C13' C17' 115.9(4)
C14' C13' C17' 98.8(4)
C18' C13' C17' 109.7(4)
C15' C14' C8' 118.5(5)
C15' C14' C13' 105.5(4)
C8' C14' C13' 112.9(4)
C15' C14' H14B 106.4
C8' C14' H14B 106.4
C13' C14' H14B 106.4
C14' C15' C16' 104.5(5)
C14' C15' H15C 110.9
C16' C15' H15C 110.9
C14' C15' H15D 110.9
C16' C15' H15D 110.9
H15C C15' H15D 108.9
C21' C16' C17' 112.5(5)
C21' C16' C15' 113.9(5)
C17' C16' C15' 105.3(4)
C21' C16' H16B 108.3
C17' C16' H16B 108.3
C15' C16' H16B 108.3
C20' C17' C16' 113.9(5)
C20' C17' C13' 115.7(4)
C16' C17' C13' 103.8(4)
C20' C17' H17B 107.7
C16' C17' H17B 107.7
C13' C17' H17B 107.7
C13' C18' H18D 109.5
C13' C18' H18E 109.5
H18D C18' H18E 109.5
C13' C18' H18F 109.5
H18D C18' H18F 109.5
H18E C18' H18F 109.5
C10' C19' H19D 109.5
C10' C19' H19E 109.5
H19D C19' H19E 109.5
C10' C19' H19F 109.5
H19D C19' H19F 109.5
H19E C19' H19F 109.5
O3' C20' O4' 121.9(5)
O3' C20' C17' 125.2(6)
O4' C20' C17' 112.8(5)
C16' C21' H21D 109.5
C16' C21' H21E 109.5
H21D C21' H21E 109.5
C16' C21' H21F 109.5
H21D C21' H21F 109.5
H21E C21' H21F 109.5
O5' C22' O6' 122.1(9)
O5' C22' C23' 121.0(9)
O6' C22' C23' 116.8(9)
C22' C23' H23D 109.5
C22' C23' H23E 109.5
H23D C23' H23E 109.5
C22' C23' H23F 109.5
H23D C23' H23F 109.5
H23E C23' H23F 109.5
C22 O6 H6C 109.5
C22' O6' H6'C 109.5

loop_
_geom_bond_atom_site_label_1
_geom_bond_atom_site_label_2
_geom_bond_site_symmetry_2
_geom_bond_distance
_geom_bond_publ_flag
F1 C9 . 1.419(6) ?
F1' C9' . 1.424(6) ?
O1 C3 . 1.235(7) ?
O2 C11 . 1.227(7) ?
O3 C20 . 1.197(7) ?
O4 C20 . 1.332(8) ?
O4 H4B . 0.8200 ?
O1' C3' . 1.241(6) ?
O2' C11' . 1.202(6) ?
O3' C20' . 1.208(7) ?
O4' C20' . 1.330(7) ?
O4' H4'B . 0.8200 ?
C1 C2 . 1.306(8) ?
C1 C10 . 1.511(9) ?
C1 H1A . 0.9300 ?
C2 C3 . 1.442(9) ?
C2 H2A . 0.9300 ?
C3 C4 . 1.471(10) ?
C4 C5 . 1.324(8) ?
C4 H4A . 0.9300 ?
C5 C6 . 1.488(9) ?
C5 C10 . 1.522(8) ?
C6 C7 . 1.536(8) ?
C6 H6A . 0.9700 ?
C6 H6B . 0.9700 ?
C7 C8 . 1.530(7) ?
C7 H7A . 0.9700 ?
C7 H7B . 0.9700 ?
C8 C14 . 1.523(7) ?
C8 C9 . 1.546(8) ?
C8 H8A . 0.9800 ?
C9 C11 . 1.544(8) ?
C9 C10 . 1.563(7) ?
C10 C19 . 1.559(8) ?
C11 C12 . 1.512(8) ?
C12 C13 . 1.555(8) ?
C12 H12A . 0.9700 ?
C12 H12B . 0.9700 ?
C13 C14 . 1.543(7) ?
C13 C18 . 1.545(7) ?
C13 C17 . 1.546(8) ?
C14 C15 . 1.517(8) ?
C14 H14A . 0.9800 ?
C15 C16 . 1.545(8) ?
C15 H15A . 0.9700 ?
C15 H15B . 0.9700 ?
C16 C17 . 1.538(9) ?
C16 C21 . 1.543(9) ?
C16 H16A . 0.9800 ?
C17 C20 . 1.495(8) ?
C17 H17A . 0.9800 ?
C18 H18A . 0.9600 ?
C18 H18B . 0.9600 ?
C18 H18C . 0.9600 ?
C19 H19A . 0.9600 ?
C19 H19B . 0.9600 ?
C19 H19C . 0.9600 ?
C21 H21A . 0.9600 ?
C21 H21B . 0.9600 ?
C21 H21C . 0.9600 ?
C22 O5 . 1.196(9) ?
C22 O6 . 1.269(10) ?
C22 C23 . 1.483(11) ?
C23 H23A . 0.9600 ?
C23 H23B . 0.9600 ?
C23 H23C . 0.9600 ?
C1' C2' . 1.324(7) ?
C1' C10' . 1.503(8) ?
C1' H1'A . 0.9300 ?
C2' C3' . 1.450(7) ?
C2' H2'A . 0.9300 ?
C3' C4' . 1.457(8) ?
C4' C5' . 1.330(7) ?
C4' H4'A . 0.9300 ?
C5' C6' . 1.501(8) ?
C5' C10' . 1.511(7) ?
C6' C7' . 1.536(7) ?
C6' H6'A . 0.9700 ?
C6' H6'B . 0.9700 ?
C7' C8' . 1.553(7) ?
C7' H7'A . 0.9700 ?
C7' H7'B . 0.9700 ?
C8' C14' . 1.532(7) ?
C8' C9' . 1.534(7) ?
C8' H8'A . 0.9800 ?
C9' C11' . 1.555(7) ?
C9' C10' . 1.556(7) ?
C10' C19' . 1.555(8) ?
C11' C12' . 1.517(7) ?
C12' C13' . 1.526(8) ?
C12' H12C . 0.9700 ?
C12' H12D . 0.9700 ?
C13' C14' . 1.533(7) ?
C13' C18' . 1.541(7) ?
C13' C17' . 1.572(7) ?
C14' C15' . 1.520(8) ?
C14' H14B . 0.9800 ?
C15' C16' . 1.563(7) ?
C15' H15C . 0.9700 ?
C15' H15D . 0.9700 ?
C16' C21' . 1.511(8) ?
C16' C17' . 1.560(8) ?
C16' H16B . 0.9800 ?
C17' C20' . 1.491(7) ?
C17' H17B . 0.9800 ?
C18' H18D . 0.9600 ?
C18' H18E . 0.9600 ?
C18' H18F . 0.9600 ?
C19' H19D . 0.9600 ?
C19' H19E . 0.9600 ?
C19' H19F . 0.9600 ?
C21' H21D . 0.9600 ?
C21' H21E . 0.9600 ?
C21' H21F . 0.9600 ?
C22' O5' . 1.241(10) ?
C22' O6' . 1.275(11) ?
C22' C23' . 1.490(12) ?
C23' H23D . 0.9600 ?
C23' H23E . 0.9600 ?
C23' H23F . 0.9600 ?
O6 H6C . 0.8200 ?
O6' H6'C . 0.8200 ?

loop_
_geom_torsion_atom_site_label_1
_geom_torsion_atom_site_label_2
_geom_torsion_atom_site_label_3
_geom_torsion_atom_site_label_4
_geom_torsion
C10 C1 C2 C3 -2.1(10)
C1 C2 C3 O1 176.3(6)
C1 C2 C3 C4 -0.8(9)
O1 C3 C4 C5 -177.0(6)
C2 C3 C4 C5 0.1(10)
C3 C4 C5 C6 -177.6(6)
C3 C4 C5 C10 3.4(10)
C4 C5 C6 C7 125.4(6)
C10 C5 C6 C7 -55.6(7)
C5 C6 C7 C8 54.1(7)
C6 C7 C8 C14 -175.0(5)
C6 C7 C8 C9 -53.7(7)
C14 C8 C9 F1 61.7(5)
C7 C8 C9 F1 -61.2(5)
C14 C8 C9 C11 -50.7(6)
C7 C8 C9 C11 -173.7(5)
C14 C8 C9 C10 177.1(4)
C7 C8 C9 C10 54.2(6)
C2 C1 C10 C5 5.1(9)
C2 C1 C10 C19 -114.3(7)
C2 C1 C10 C9 125.4(6)
C4 C5 C10 C1 -5.7(8)
C6 C5 C10 C1 175.3(5)
C4 C5 C10 C19 112.7(6)
C6 C5 C10 C19 -66.3(6)
C4 C5 C10 C9 -127.4(6)
C6 C5 C10 C9 53.6(6)
F1 C9 C10 C1 -57.9(6)
C11 C9 C10 C1 55.7(7)
C8 C9 C10 C1 -174.9(5)
F1 C9 C10 C5 64.7(6)
C11 C9 C10 C5 178.3(5)
C8 C9 C10 C5 -52.4(6)
F1 C9 C10 C19 -176.3(5)
C11 C9 C10 C19 -62.7(6)
C8 C9 C10 C19 66.7(6)
F1 C9 C11 O2 122.6(6)
C8 C9 C11 O2 -122.4(6)
C10 C9 C11 O2 8.4(8)
F1 C9 C11 C12 -59.8(6)
C8 C9 C11 C12 55.2(7)
C10 C9 C11 C12 -174.0(5)
O2 C11 C12 C13 119.5(6)
C9 C11 C12 C13 -58.1(6)
C11 C12 C13 C14 58.6(6)
C11 C12 C13 C18 -65.5(6)
C11 C12 C13 C17 170.2(5)
C7 C8 C14 C15 -58.9(7)
C9 C8 C14 C15 179.0(5)
C7 C8 C14 C13 179.4(5)
C9 C8 C14 C13 57.3(6)
C18 C13 C14 C15 -70.4(6)
C17 C13 C14 C15 46.0(5)
C12 C13 C14 C15 168.1(5)
C18 C13 C14 C8 59.2(6)
C17 C13 C14 C8 175.6(5)
C12 C13 C14 C8 -62.3(6)
C8 C14 C15 C16 -160.1(5)
C13 C14 C15 C16 -33.6(6)
C14 C15 C16 C17 7.8(6)
C14 C15 C16 C21 -116.3(7)
C21 C16 C17 C20 -91.1(7)
C15 C16 C17 C20 144.7(5)
C21 C16 C17 C13 144.9(5)
C15 C16 C17 C13 20.8(6)
C14 C13 C17 C20 -165.0(5)
C18 C13 C17 C20 -45.8(7)
C12 C13 C17 C20 78.3(7)
C14 C13 C17 C16 -40.5(5)
C18 C13 C17 C16 78.6(6)
C12 C13 C17 C16 -157.2(5)
C16 C17 C20 O3 -13.0(9)
C13 C17 C20 O3 105.8(8)
C16 C17 C20 O4 167.9(5)
C13 C17 C20 O4 -73.2(7)
C10' C1' C2' C3' 1.5(8)
C1' C2' C3' O1' 175.8(5)
C1' C2' C3' C4' -2.4(7)
O1' C3' C4' C5' -177.7(6)
C2' C3' C4' C5' 0.4(8)
C3' C4' C5' C6' -176.5(5)
C3' C4' C5' C10' 2.4(8)
C4' C5' C6' C7' 121.6(6)
C10' C5' C6' C7' -57.4(7)
C5' C6' C7' C8' 53.9(7)
C6' C7' C8' C14' -176.1(5)
C6' C7' C8' C9' -52.7(6)
C14' C8' C9' F1' 61.5(5)
C7' C8' C9' F1' -62.5(5)
C14' C8' C9' C11' -49.6(5)
C7' C8' C9' C11' -173.5(4)
C14' C8' C9' C10' 177.2(4)
C7' C8' C9' C10' 53.2(6)
C2' C1' C10' C5' 1.3(7)
C2' C1' C10' C19' -118.4(6)
C2' C1' C10' C9' 120.8(5)
C4' C5' C10' C1' -3.2(7)
C6' C5' C10' C1' 175.8(5)
C4' C5' C10' C19' 115.2(6)
C6' C5' C10' C19' -65.8(6)
C4' C5' C10' C9' -124.2(5)
C6' C5' C10' C9' 54.8(6)
F1' C9' C10' C1' -58.1(5)
C8' C9' C10' C1' -174.6(4)
C11' C9' C10' C1' 55.4(6)
F1' C9' C10' C5' 64.3(5)
C8' C9' C10' C5' -52.3(5)
C11' C9' C10' C5' 177.7(4)
F1' C9' C10' C19' -176.4(4)
C8' C9' C10' C19' 67.1(5)
C11' C9' C10' C19' -62.9(6)
F1' C9' C11' O2' 122.6(5)
C8' C9' C11' O2' -124.1(5)
C10' C9' C11' O2' 8.1(7)
F1' C9' C11' C12' -60.7(5)
C8' C9' C11' C12' 52.6(6)
C10' C9' C11' C12' -175.2(4)
O2' C11' C12' C13' 119.8(6)
C9' C11' C12' C13' -56.9(6)
C11' C12' C13' C14' 58.6(5)
C11' C12' C13' C18' -66.6(5)
C11' C12' C13' C17' 168.8(4)
C9' C8' C14' C15' -179.2(5)
C7' C8' C14' C15' -55.7(6)
C9' C8' C14' C13' 56.8(6)
C7' C8' C14' C13' -179.7(4)
C12' C13' C14' C15' 167.7(4)
C18' C13' C14' C15' -69.9(6)
C17' C13' C14' C15' 46.4(5)
C12' C13' C14' C8' -61.4(6)
C18' C13' C14' C8' 61.0(6)
C17' C13' C14' C8' 177.2(4)
C8' C14' C15' C16' -159.9(5)
C13' C14' C15' C16' -32.3(6)
C14' C15' C16' C21' -119.2(6)
C14' C15' C16' C17' 4.4(6)
C21' C16' C17' C20' -84.9(6)
C15' C16' C17' C20' 150.5(5)
C21' C16' C17' C13' 148.4(5)
C15' C16' C17' C13' 23.9(5)
C12' C13' C17' C20' 76.0(6)
C14' C13' C17' C20' -167.9(5)
C18' C13' C17' C20' -48.5(7)
C12' C13' C17' C16' -158.5(4)
C14' C13' C17' C16' -42.3(5)
C18' C13' C17' C16' 77.0(5)
C16' C17' C20' O3' -2.1(9)
C13' C17' C20' O3' 118.0(7)
C16' C17' C20' O4' 177.7(5)
C13' C17' C20' O4' -62.2(7)

loop_
_cod_related_entry_id
_cod_related_entry_database
_cod_related_entry_code
1 ChemSpider 30652359
